data_4327622
loop_
_publ_author_name
'Christian H. Galka'
'Dominique J. M. Tr\"osch'
'Ina R\"udenauer'
'Lutz H. Gade'
'Ian Scowen'
'Mary McPartlin'

_publ_contact_author
; 
        Prof. Dr. Lutz H. Gade 
        Laboratoire de Chimie Organometallique et de Catalyse (UMR 7513) 
        Institut LeBel 
        Universite Louis Pasteur 
        4, rue Blaise Pascal 
        67070 Strasbourg 
        France 
;
_publ_contact_author_email gade@chimie.u-strasbg.fr
_publ_contact_author_fax '0033 388 416 045'
_publ_contact_author_phone '0033 388 415 325'
_publ_section_title
;
 Synthesis and Structural Characterization of Metalated
 1,8-Bis(silylamino)naphthalene Derivatives
;
_journal_name_full 'Inorganic Chemistry'
_journal_page_first 4615
_journal_page_last 4620
_journal_paper_doi 10.1021/ic000296+
_journal_volume 39
_journal_year 2000
_chemical_formula_sum 'C24 H40 Br Li Mg N2 O2 Si2'
_chemical_formula_weight 555.92
_chemical_name_systematic
; 
 ? 
;
_space_group_IT_number 14
_symmetry_cell_setting monoclinic
_symmetry_Int_Tables_number 14
_symmetry_space_group_name_Hall '-P 2ybc'
_symmetry_space_group_name_H-M 'P 1 21/c 1'
_atom_sites_solution_hydrogens geom
_atom_sites_solution_primary direct
_atom_sites_solution_secondary difmap
_audit_creation_method SHELXL-97
_cell_angle_alpha 90.00
_cell_angle_beta 94.625(7)
_cell_angle_gamma 90.00
_cell_formula_units_Z 4
_cell_length_a 11.6817(11)
_cell_length_b 11.7292(15)
_cell_length_c 22.157(3)
_cell_measurement_reflns_used 49
_cell_measurement_temperature 299(2)
_cell_measurement_theta_max 12.53
_cell_measurement_theta_min 2.53
_cell_volume 3026.0(6)
_computing_cell_refinement 'BRUKER XSCANS'
_computing_data_collection 'BRUKER XSCANS'
_computing_data_reduction 'BRUKER XSCANS'
_computing_molecular_graphics 'BRUKER SHELXTL'
_computing_publication_material 'BRUKER SHELXTL'
_computing_structure_refinement 'SHELXL-97 (Sheldrick, 1997)'
_computing_structure_solution 'SHELXS-97 (Sheldrick, 1990)'
_diffrn_ambient_temperature 299(2)
_diffrn_measured_fraction_theta_full 0.999
_diffrn_measured_fraction_theta_max 0.999
_diffrn_measurement_device_type 'Siemens P4'
_diffrn_measurement_method 'Omega/2Theta scans'
_diffrn_radiation_monochromator graphite
_diffrn_radiation_source 'fine-focus sealed tube'
_diffrn_radiation_type MoK\a
_diffrn_radiation_wavelength 0.71073
_diffrn_reflns_av_R_equivalents 0.0716
_diffrn_reflns_av_sigmaI/netI 0.1379
_diffrn_reflns_limit_h_max 11
_diffrn_reflns_limit_h_min -2
_diffrn_reflns_limit_k_max 11
_diffrn_reflns_limit_k_min -11
_diffrn_reflns_limit_l_max 22
_diffrn_reflns_limit_l_min -22
_diffrn_reflns_number 4326
_diffrn_reflns_theta_full 21.00
_diffrn_reflns_theta_max 21.00
_diffrn_reflns_theta_min 1.84
_diffrn_standards_decay_% 4.62
_diffrn_standards_interval_count 97
_diffrn_standards_number 3
_exptl_absorpt_coefficient_mu 1.479
_exptl_absorpt_correction_T_max 1.0000
_exptl_absorpt_correction_T_min 0.4247
_exptl_absorpt_correction_type empirical/difabs
_exptl_absorpt_process_details
; 
 empirical absorption correction was applied using DIFABS
 (N. Walker, D. Stuart, Acta Crystallogr., Sect. A 1983, 39, 158).
;
_exptl_crystal_colour yellow
_exptl_crystal_density_diffrn 1.220
_exptl_crystal_description block
_exptl_crystal_F_000 1168
_exptl_crystal_size_max 0.52
_exptl_crystal_size_mid 0.44
_exptl_crystal_size_min 0.40
_refine_diff_density_max 0.275
_refine_diff_density_min -0.379
_refine_diff_density_rms 0.061
_refine_ls_extinction_method none
_refine_ls_goodness_of_fit_ref 0.926
_refine_ls_hydrogen_treatment mixed
_refine_ls_matrix_type full
_refine_ls_number_parameters 291
_refine_ls_number_reflns 3243
_refine_ls_number_restraints 42
_refine_ls_restrained_S_all 0.924
_refine_ls_R_factor_all 0.1737
_refine_ls_R_factor_gt 0.0698
_refine_ls_shift/su_max 2.847
_refine_ls_shift/su_mean 0.151
_refine_ls_structure_factor_coef Fsqd
_refine_ls_weighting_details 'calc w=1/[\s^2^(Fo^2^)+(0.0685P)^2^+0.0000P] where P=(Fo^2^+2Fc^2^)/3'
_refine_ls_weighting_scheme calc
_refine_ls_wR_factor_gt 0.1291
_refine_ls_wR_factor_ref 0.1538
_reflns_number_gt 1563
_reflns_number_total 3243
_reflns_threshold_expression >2sigma(I)
_cod_data_source_file ic0002962B_3.cif
_cod_data_source_block 4
_cod_database_code 4327622

loop_
_symmetry_equiv_pos_as_xyz
'x, y, z'
'-x, y+1/2, -z+1/2'
'-x, -y, -z'
'x, -y-1/2, z-1/2'

loop_
_atom_site_label
_atom_site_type_symbol
_atom_site_fract_x
_atom_site_fract_y
_atom_site_fract_z
_atom_site_U_iso_or_equiv
_atom_site_adp_type
_atom_site_occupancy
_atom_site_symmetry_multiplicity
_atom_site_calc_flag
_atom_site_refinement_flags
_atom_site_disorder_assembly
_atom_site_disorder_group
Br Br 0.95168(9) 0.47763(9) 0.23240(5) 0.0952(8) Uani 1 1 d . . .
Si1 Si 1.2602(2) 0.2622(3) 0.20237(11) 0.0739(10) Uani 1 1 d D . .
Si2 Si 0.9556(2) 0.2726(3) 0.39792(12) 0.0753(11) Uani 1 1 d D . .
Mg Mg 1.1103(2) 0.3982(2) 0.29994(12) 0.0539(10) Uani 1 1 d D . .
N1 N 1.2375(5) 0.2920(5) 0.2775(2) 0.051(2) Uani 1 1 d D . .
N2 N 1.0908(5) 0.2933(5) 0.3723(2) 0.048(2) Uani 1 1 d D . .
C1 C 1.3263(7) 0.3083(7) 0.3226(4) 0.055(2) Uani 1 1 d . . .
C2 C 1.4404(8) 0.3151(9) 0.3101(5) 0.088(3) Uani 1 1 d . . .
H2 H 1.4573 0.3064 0.2701 0.105 Uiso 1 1 calc R . .
C3 C 1.5305(8) 0.3338(10) 0.3531(6) 0.101(4) Uani 1 1 d . . .
H3 H 1.6048 0.3414 0.3414 0.121 Uiso 1 1 calc R . .
C4 C 1.5109(10) 0.3411(10) 0.4120(6) 0.102(4) Uani 1 1 d . . .
H4 H 1.5725 0.3488 0.4411 0.123 Uiso 1 1 calc R . .
C5 C 1.3991(8) 0.3374(8) 0.4301(5) 0.068(3) Uani 1 1 d . . .
C6 C 1.3047(7) 0.3180(7) 0.3868(4) 0.050(2) Uani 1 1 d . . .
C7 C 1.1892(7) 0.3109(7) 0.4099(4) 0.054(2) Uani 1 1 d . . .
C8 C 1.1876(9) 0.3267(9) 0.4710(4) 0.090(4) Uani 1 1 d . . .
H8 H 1.1162 0.3227 0.4866 0.108 Uiso 1 1 calc R . .
C9 C 1.2793(12) 0.3478(11) 0.5115(5) 0.112(4) Uani 1 1 d . . .
H9 H 1.2688 0.3606 0.5521 0.135 Uiso 1 1 calc R . .
C10 C 1.3850(11) 0.3499(10) 0.4919(5) 0.100(4) Uani 1 1 d . . .
H10 H 1.4488 0.3595 0.5194 0.120 Uiso 1 1 calc R . .
O2 O 1.1876(5) 0.5454(6) 0.3310(3) 0.083(2) Uani 1 1 d D A .
C22 C 1.2888(10) 0.5967(11) 0.3097(5) 0.128(5) Uani 1 1 d D . .
H22C H 1.2688 0.6565 0.2805 0.154 Uiso 0.73(2) 1 calc PR A 1
H22D H 1.3359 0.5404 0.2914 0.154 Uiso 0.73(2) 1 calc PR A 1
H22C H 1.2808 0.6005 0.2659 0.154 Uiso 0.27(2) 1 calc PR A 2
H22D H 1.3551 0.5496 0.3216 0.154 Uiso 0.27(2) 1 calc PR A 2
C23 C 1.3487(12) 0.6440(17) 0.3658(7) 0.110(7) Uiso 0.73(2) 1 d PD A 1
H23A H 1.3706 0.7223 0.3587 0.132 Uiso 0.73(2) 1 calc PR A 1
H23B H 1.4181 0.6005 0.3762 0.132 Uiso 0.73(2) 1 calc PR A 1
C24 C 1.2760(11) 0.6399(17) 0.4154(7) 0.113(7) Uiso 0.73(2) 1 d PD A 1
H24A H 1.3061 0.5869 0.4463 0.135 Uiso 0.73(2) 1 calc PR A 1
H24B H 1.2689 0.7146 0.4334 0.135 Uiso 0.73(2) 1 calc PR A 1
C23' C 1.307(4) 0.711(2) 0.3342(18) 0.105(19) Uiso 0.27(2) 1 d PD A 2
H23C H 1.3874 0.7245 0.3477 0.126 Uiso 0.27(2) 1 calc PR A 2
H23D H 1.2807 0.7695 0.3055 0.126 Uiso 0.27(2) 1 calc PR A 2
C24' C 1.236(3) 0.702(3) 0.3840(19) 0.100(18) Uiso 0.27(2) 1 d PD A 2
H24C H 1.2859 0.7071 0.4212 0.120 Uiso 0.27(2) 1 calc PR A 2
H24D H 1.1863 0.7685 0.3828 0.120 Uiso 0.27(2) 1 calc PR A 2
C25 C 1.1650(9) 0.6005(11) 0.3870(5) 0.118(4) Uiso 1 1 d D . .
H25A H 1.1297 0.5473 0.4135 0.142 Uiso 0.73(2) 1 calc PR A 1
H25B H 1.1134 0.6645 0.3792 0.142 Uiso 0.73(2) 1 calc PR A 1
H25C H 1.0844 0.6197 0.3881 0.142 Uiso 0.27(2) 1 calc PR A 2
H25D H 1.1891 0.5537 0.4219 0.142 Uiso 0.27(2) 1 calc PR A 2
O3 O 1.2549(5) 0.0554(5) 0.3710(3) 0.083(2) Uani 1 1 d D . .
C32 C 1.2223(9) 0.0110(11) 0.4271(6) 0.136(5) Uani 1 1 d D . .
H32A H 1.1810 -0.0602 0.4207 0.163 Uiso 1 1 calc R . .
H32B H 1.1736 0.0647 0.4463 0.163 Uiso 1 1 calc R . .
C33 C 1.3295(10) -0.0072(12) 0.4647(5) 0.137(5) Uani 1 1 d D . .
H33A H 1.3423 0.0540 0.4939 0.165 Uiso 1 1 calc R . .
H33B H 1.3271 -0.0789 0.4864 0.165 Uiso 1 1 calc R . .
C34 C 1.4199(9) -0.0091(13) 0.4234(5) 0.140(5) Uani 1 1 d D . .
H34A H 1.4557 -0.0838 0.4239 0.167 Uiso 1 1 calc R . .
H34B H 1.4783 0.0468 0.4359 0.167 Uiso 1 1 calc R . .
C35 C 1.3694(6) 0.0172(6) 0.3622(3) 0.111(4) Uani 1 1 d D . .
H35A H 1.4127 0.0766 0.3437 0.133 Uiso 1 1 calc R . .
H35B H 1.3676 -0.0500 0.3367 0.133 Uiso 1 1 calc R . .
C41 C 1.3445(6) 0.1288(6) 0.1963(3) 0.114(4) Uani 1 1 d RD . .
H41A H 1.4190 0.1382 0.2174 0.171 Uiso 1 1 calc R . .
H41B H 1.3529 0.1125 0.1545 0.171 Uiso 1 1 calc R . .
H41C H 1.3052 0.0669 0.2140 0.171 Uiso 1 1 calc R . .
C42 C 1.3267(9) 0.3813(8) 0.1612(4) 0.126(4) Uani 1 1 d D . .
H42A H 1.2818 0.4492 0.1644 0.189 Uiso 1 1 calc R . .
H42B H 1.3290 0.3612 0.1193 0.189 Uiso 1 1 calc R . .
H42C H 1.4034 0.3944 0.1788 0.189 Uiso 1 1 calc R . .
C43 C 1.1162(6) 0.2391(9) 0.1614(3) 0.094(3) Uani 1 1 d D . .
H43A H 1.0709 0.3070 0.1636 0.141 Uiso 1 1 calc R . .
H43B H 1.0783 0.1769 0.1798 0.141 Uiso 1 1 calc R . .
H43C H 1.1253 0.2213 0.1198 0.141 Uiso 1 1 calc R . .
C51 C 0.8940(8) 0.4062(7) 0.4288(4) 0.113(4) Uani 1 1 d D . .
H51A H 0.9421 0.4317 0.4634 0.170 Uiso 1 1 calc R . .
H51B H 0.8183 0.3910 0.4407 0.170 Uiso 1 1 calc R . .
H51C H 0.8902 0.4644 0.3983 0.170 Uiso 1 1 calc R . .
C52 C 0.8592(6) 0.2297(8) 0.3305(4) 0.100(4) Uani 1 1 d D . .
H52A H 0.8614 0.2868 0.2995 0.150 Uiso 1 1 calc R . .
H52B H 0.7820 0.2220 0.3419 0.150 Uiso 1 1 calc R . .
H52C H 0.8845 0.1581 0.3153 0.150 Uiso 1 1 calc R . .
C53 C 0.9462(9) 0.1553(9) 0.4547(5) 0.151(5) Uani 1 1 d D . .
H53A H 0.9954 0.1726 0.4903 0.226 Uiso 1 1 calc R . .
H53B H 0.9699 0.0848 0.4376 0.226 Uiso 1 1 calc R . .
H53C H 0.8684 0.1485 0.4652 0.226 Uiso 1 1 calc R . .
Li Li 1.1574(10) 0.1592(12) 0.3224(5) 0.058(4) Uani 1 1 d D . .

loop_
_atom_site_aniso_label
_atom_site_aniso_U_11
_atom_site_aniso_U_22
_atom_site_aniso_U_33
_atom_site_aniso_U_23
_atom_site_aniso_U_13
_atom_site_aniso_U_12
Br 0.0965(10) 0.0792(10) 0.1055(10) 0.0082(8) -0.0183(6) 0.0140(8)
Si1 0.078(2) 0.094(2) 0.0545(19) 0.0010(18) 0.0349(14) 0.0030(19)
Si2 0.0644(19) 0.086(2) 0.082(2) 0.0059(19) 0.0433(15) 0.0010(18)
Mg 0.0548(18) 0.058(2) 0.0507(18) 0.0011(17) 0.0152(14) 0.0042(17)
N1 0.057(4) 0.060(5) 0.036(4) 0.001(4) 0.016(3) 0.001(4)
N2 0.051(4) 0.054(5) 0.042(4) -0.001(4) 0.016(3) 0.002(4)
C1 0.050(6) 0.049(6) 0.066(7) -0.003(5) 0.014(5) 0.004(5)
C2 0.046(6) 0.118(10) 0.103(8) -0.008(7) 0.032(6) -0.001(6)
C3 0.036(7) 0.121(10) 0.148(12) 0.012(10) 0.027(8) -0.010(6)
C4 0.081(10) 0.133(11) 0.091(9) -0.014(9) -0.006(7) -0.013(8)
C5 0.057(7) 0.064(7) 0.083(9) -0.006(6) 0.001(7) -0.001(6)
C6 0.060(6) 0.044(6) 0.046(6) 0.000(5) 0.009(5) 0.003(5)
C7 0.067(7) 0.056(7) 0.043(6) 0.002(5) 0.022(5) 0.001(5)
C8 0.104(8) 0.120(10) 0.047(7) -0.011(7) 0.012(6) -0.005(7)
C9 0.146(11) 0.151(12) 0.041(7) -0.015(7) 0.017(9) 0.001(11)
C10 0.115(10) 0.122(10) 0.058(9) -0.016(8) -0.022(7) 0.016(9)
O2 0.090(5) 0.081(5) 0.078(5) -0.006(4) -0.004(4) -0.015(4)
C22 0.162(12) 0.131(12) 0.099(10) 0.003(9) 0.052(9) -0.052(10)
O3 0.075(5) 0.081(5) 0.091(5) 0.011(4) -0.007(4) -0.003(4)
C32 0.114(11) 0.142(12) 0.158(12) 0.082(11) 0.044(10) 0.007(9)
C33 0.115(10) 0.189(15) 0.107(10) 0.028(11) -0.002(9) 0.018(12)
C34 0.089(9) 0.207(16) 0.122(11) -0.006(12) 0.005(8) 0.027(11)
C35 0.122(10) 0.117(10) 0.095(9) -0.001(8) 0.018(8) 0.045(9)
C41 0.133(9) 0.151(12) 0.065(7) -0.012(7) 0.045(7) 0.041(9)
C42 0.157(10) 0.144(12) 0.087(8) 0.024(8) 0.068(8) -0.039(9)
C43 0.120(8) 0.115(9) 0.048(6) -0.010(6) 0.016(6) -0.003(8)
C51 0.097(8) 0.116(10) 0.134(10) -0.038(8) 0.050(7) 0.018(8)
C52 0.060(6) 0.103(9) 0.143(9) -0.015(8) 0.034(6) -0.014(7)
C53 0.120(9) 0.161(13) 0.182(12) 0.093(11) 0.082(9) 0.009(9)
Li 0.065(9) 0.050(10) 0.062(10) -0.006(8) 0.013(8) 0.012(8)

loop_
_atom_type_symbol
_atom_type_description
_atom_type_scat_dispersion_real
_atom_type_scat_dispersion_imag
_atom_type_scat_source
C C 0.0033 0.0016 'International Tables Vol C Tables 4.2.6.8 and 6.1.1.4'
H H 0.0000 0.0000 'International Tables Vol C Tables 4.2.6.8 and 6.1.1.4'
N N 0.0061 0.0033 'International Tables Vol C Tables 4.2.6.8 and 6.1.1.4'
Mg Mg 0.0486 0.0363 'International Tables Vol C Tables 4.2.6.8 and 6.1.1.4'
Si Si 0.0817 0.0704 'International Tables Vol C Tables 4.2.6.8 and 6.1.1.4'
O O 0.0106 0.0060 'International Tables Vol C Tables 4.2.6.8 and 6.1.1.4'
Br Br -0.2901 2.4595 'International Tables Vol C Tables 4.2.6.8 and 6.1.1.4'
Li Li -0.0003 0.0001 'International Tables Vol C Tables 4.2.6.8 and 6.1.1.4'

loop_
_geom_angle_atom_site_label_1
_geom_angle_atom_site_label_2
_geom_angle_atom_site_label_3
_geom_angle
_geom_angle_site_symmetry_3
Mg Br Li 150.3(3) 2_755
N1 Si1 C43 107.0(3) .
N1 Si1 C41 111.1(3) .
C43 Si1 C41 107.7(4) .
N1 Si1 C42 114.7(4) .
C43 Si1 C42 105.4(4) .
C41 Si1 C42 110.5(4) .
N2 Si2 C52 106.4(4) .
N2 Si2 C53 115.3(4) .
C52 Si2 C53 106.0(5) .
N2 Si2 C51 112.8(4) .
C52 Si2 C51 107.0(4) .
C53 Si2 C51 108.8(5) .
N1 Mg N2 87.3(3) .
N1 Mg O2 106.8(3) .
N2 Mg O2 108.6(3) .
N1 Mg Br 127.7(2) .
N2 Mg Br 125.1(2) .
O2 Mg Br 100.1(2) .
C1 N1 Si1 123.4(5) .
C1 N1 Mg 104.9(5) .
Si1 N1 Mg 121.9(3) .
C1 N1 Li 95.5(6) .
Si1 N1 Li 114.2(5) .
Mg N1 Li 88.7(4) .
C7 N2 Si2 123.9(5) .
C7 N2 Mg 104.0(5) .
Si2 N2 Mg 120.1(3) .
C7 N2 Li 95.9(6) .
Si2 N2 Li 116.8(5) .
Mg N2 Li 88.2(4) .
N1 C1 C2 122.4(9) .
N1 C1 C6 121.9(7) .
C2 C1 C6 115.6(8) .
C3 C2 C1 124.4(10) .
C4 C3 C2 120.0(10) .
C3 C4 C5 120.8(10) .
C10 C5 C4 117.6(10) .
C10 C5 C6 122.0(10) .
C4 C5 C6 120.4(10) .
C5 C6 C1 118.8(8) .
C5 C6 C7 117.1(8) .
C1 C6 C7 124.2(7) .
N2 C7 C8 122.8(8) .
N2 C7 C6 122.5(7) .
C8 C7 C6 114.7(8) .
C9 C8 C7 127.1(10) .
C10 C9 C8 119.0(11) .
C9 C10 C5 119.9(10) .
C22 O2 C25 107.8(8) .
C22 O2 Mg 126.6(7) .
C25 O2 Mg 124.2(7) .
O2 C22 C23 103.1(9) .
O2 C22 C23' 111.4(17) .
C23 C22 C23' 45.4(16) .
C22 C23 C24 111.0(11) .
C25 C24 C23 103.8(11) .
C24' C23' C22 98(2) .
C25 C24' C23' 117(2) .
C24' C25 O2 100.5(16) .
C24' C25 C24 43.6(17) .
O2 C25 C24 107.0(9) .
C35 O3 C32 108.7(7) .
C35 O3 Li 129.2(6) .
C32 O3 Li 122.0(7) .
O3 C32 C33 105.9(8) .
C34 C33 C32 106.0(9) .
C33 C34 C35 108.7(8) .
O3 C35 C34 104.4(6) .
O3 Li N2 113.8(6) .
O3 Li N1 117.7(6) .
N2 Li N1 83.8(6) .
O3 Li Br 89.4(6) 2_745
N2 Li Br 129.7(5) 2_745
N1 Li Br 125.4(5) 2_745

loop_
_geom_bond_atom_site_label_1
_geom_bond_atom_site_label_2
_geom_bond_distance
_geom_bond_site_symmetry_2
Br Mg 2.469(3) .
Br Li 2.717(14) 2_755
Si1 N1 1.742(5) .
Si1 C43 1.865(6) .
Si1 C41 1.860(6) .
Si1 C42 1.870(6) .
Si2 N2 1.738(6) .
Si2 C52 1.867(6) .
Si2 C53 1.873(7) .
Si2 C51 1.877(7) .
Mg N1 2.031(6) .
Mg N2 2.047(6) .
Mg O2 2.042(7) .
N1 C1 1.395(9) .
N1 Li 2.107(12) .
N2 C7 1.379(9) .
N2 Li 2.108(12) .
C1 C2 1.385(11) .
C1 C6 1.468(10) .
C2 C3 1.380(12) .
C3 C4 1.346(12) .
C4 C5 1.397(12) .
C5 C10 1.401(12) .
C5 C6 1.420(10) .
C6 C7 1.484(10) .
C7 C8 1.369(10) .
C8 C9 1.364(12) .
C9 C10 1.341(13) .
O2 C22 1.440(8) .
O2 C25 1.443(8) .
C22 C23 1.482(11) .
C22 C23' 1.456(13) .
C23 C24 1.443(13) .
C24 C25 1.469(10) .
C23' C24' 1.436(16) .
C24' C25 1.464(13) .
O3 C35 1.439(7) .
O3 C32 1.428(8) .
O3 Li 1.934(14) .
C32 C33 1.463(10) .
C33 C34 1.453(11) .
C34 C35 1.468(9) .
Li Br 2.717(14) 2_745
